data_4500706
loop_
_publ_author_name
'Jia, Weiwei'
'Luo, Junhua'
'Zhu, Miaoli'

_publ_section_title
;
 A Molecular Basketwork: Self-Assembly of Coordination Polymers from
 Zn(II) and Biphenyl-3,4&#x2032;-dicarboxylate Regulated by Different
 Flexible Bridging and Chelating N-Donor Ancillary Ligands
;
_journal_issue 6
_journal_name_full 'Crystal Growth &amp; Design'
_journal_page_first 2386
_journal_paper_doi 10.1021/cg200142f
_journal_volume 11
_journal_year 2011
_chemical_formula_moiety 'C48 H44 N8 O8 Zn2, H2 O'
_chemical_formula_sum 'C48 H46 N8 O9 Zn2'
_chemical_formula_weight 1009.67
_chemical_name_systematic
; 
 ? 
;
_space_group_IT_number 2
_symmetry_cell_setting triclinic
_symmetry_space_group_name_Hall '-P 1'
_symmetry_space_group_name_H-M 'P -1'
_atom_sites_solution_hydrogens geom
_atom_sites_solution_primary direct
_atom_sites_solution_secondary difmap
_audit_creation_method SHELXL-97
_cell_angle_alpha 110.197(4)
_cell_angle_beta 92.133(3)
_cell_angle_gamma 93.261(4)
_cell_formula_units_Z 2
_cell_length_a 13.135(3)
_cell_length_b 13.453(4)
_cell_length_c 13.510(4)
_cell_measurement_reflns_used 5255
_cell_measurement_temperature 298(2)
_cell_measurement_theta_max 27.2115
_cell_measurement_theta_min 3.0024
_cell_volume 2232.7(11)
_computing_structure_refinement 'SHELXL-97 (Sheldrick, 1997)'
_computing_structure_solution 'SHELXS-97 (Sheldrick, 1990)'
_diffrn_ambient_temperature 298(2)
_diffrn_measured_fraction_theta_full 0.974
_diffrn_measured_fraction_theta_max 0.974
_diffrn_radiation_monochromator graphite
_diffrn_radiation_source 'fine-focus sealed tube'
_diffrn_radiation_type MoK\a
_diffrn_radiation_wavelength 0.71073
_diffrn_reflns_av_R_equivalents 0.0201
_diffrn_reflns_av_sigmaI/netI 0.0304
_diffrn_reflns_limit_h_max 15
_diffrn_reflns_limit_h_min -15
_diffrn_reflns_limit_k_max 15
_diffrn_reflns_limit_k_min -15
_diffrn_reflns_limit_l_max 14
_diffrn_reflns_limit_l_min -16
_diffrn_reflns_number 13985
_diffrn_reflns_theta_full 25.00
_diffrn_reflns_theta_max 25.00
_diffrn_reflns_theta_min 2.17
_exptl_absorpt_coefficient_mu 1.142
_exptl_absorpt_correction_T_max 1.0000
_exptl_absorpt_correction_T_min 0.2685
_exptl_absorpt_correction_type multi-scan
_exptl_absorpt_process_details SADABS
_exptl_crystal_colour Yellow
_exptl_crystal_density_diffrn 1.502
_exptl_crystal_density_method 'not measured'
_exptl_crystal_description Block
_exptl_crystal_F_000 1044
_exptl_crystal_size_max 0.200
_exptl_crystal_size_mid 0.100
_exptl_crystal_size_min 0.050
_refine_diff_density_max 0.456
_refine_diff_density_min -0.556
_refine_diff_density_rms 0.132
_refine_ls_extinction_method none
_refine_ls_goodness_of_fit_ref 1.207
_refine_ls_hydrogen_treatment constr
_refine_ls_matrix_type full
_refine_ls_number_parameters 604
_refine_ls_number_reflns 7646
_refine_ls_number_restraints 0
_refine_ls_restrained_S_all 1.207
_refine_ls_R_factor_all 0.0454
_refine_ls_R_factor_gt 0.0385
_refine_ls_shift/su_max 0.001
_refine_ls_shift/su_mean 0.000
_refine_ls_structure_factor_coef Fsqd
_refine_ls_weighting_details 'calc w=1/[\s^2^(Fo^2^)+(0.0685P)^2^+0.8320P] where P=(Fo^2^+2Fc^2^)/3'
_refine_ls_weighting_scheme calc
_refine_ls_wR_factor_gt 0.1125
_refine_ls_wR_factor_ref 0.1266
_reflns_number_gt 6778
_reflns_number_total 7646
_reflns_threshold_expression >2sigma(I)
_cod_data_source_file cg200142f_si_002.cif
_cod_data_source_block 1
_cod_depositor_comments
;
The following automatic conversions were performed:

'_symmetry_cell_setting' value 'Triclinic' changed to 'triclinic'
according to /home/saulius/struct/CIF-dictionaries/cif_core.dic
dictionary named 'cif_core.dic' version 2.4.1 from
2010-06-29.

'_exptl_absorpt_correction_type' value 'Multi-scan'
changed to 'multi-scan' according to
/home/saulius/struct/CIF-dictionaries/cif_core.dic dictionary named
'cif_core.dic' version 2.4.1 from 2010-06-29.

Automatic conversion script
Id: cif_fix_values 1715 2011-07-08 13:25:40Z adriana 
;
_cod_original_cell_volume 2232.6(10)
_cod_original_sg_symbol_H-M P-1
_cod_database_code 4500706

loop_
_symmetry_equiv_pos_as_xyz
'x, y, z'
'-x, -y, -z'

loop_
_atom_site_label
_atom_site_type_symbol
_atom_site_fract_x
_atom_site_fract_y
_atom_site_fract_z
_atom_site_U_iso_or_equiv
_atom_site_adp_type
_atom_site_occupancy
_atom_site_symmetry_multiplicity
_atom_site_calc_flag
_atom_site_refinement_flags
Zn1 Zn 0.51258(2) 0.96504(3) 0.30381(3) 0.03225(12) Uani 1 1 d .
Zn2 Zn 0.01396(2) 0.70978(2) 1.03143(3) 0.03204(12) Uani 1 1 d .
O1 O 0.43105(15) 0.87684(18) 0.36590(18) 0.0428(5) Uani 1 1 d .
O2 O 0.30748(17) 0.8908(2) 0.2577(2) 0.0539(6) Uani 1 1 d .
O3 O -0.03399(16) 0.65614(17) 0.88019(17) 0.0422(5) Uani 1 1 d .
O4 O 0.11729(17) 0.72889(18) 0.86405(18) 0.0455(5) Uani 1 1 d .
O5 O 0.46855(16) 1.11202(16) 0.34732(17) 0.0400(5) Uani 1 1 d .
O6 O 0.60851(17) 1.13405(17) 0.26810(19) 0.0453(5) Uani 1 1 d .
O7 O 0.80790(16) 1.7608(2) 0.1161(2) 0.0550(7) Uani 1 1 d .
O8 O 0.92715(15) 1.65094(17) 0.11599(18) 0.0415(5) Uani 1 1 d .
N1 N 0.51874(18) 0.89634(19) 0.14588(19) 0.0338(5) Uani 1 1 d .
N2 N 0.58173(18) 0.8252(2) -0.00884(19) 0.0357(6) Uani 1 1 d .
N3 N 0.96985(18) 1.13102(18) -0.0937(2) 0.0342(5) Uani 1 1 d .
N4 N 0.90601(18) 0.97033(19) -0.1878(2) 0.0350(5) Uani 1 1 d .
N5 N 0.65049(18) 0.95400(19) 0.37146(19) 0.0353(5) Uani 1 1 d .
N6 N 0.81346(18) 0.9318(2) 0.3904(2) 0.0390(6) Uani 1 1 d .
N7 N 0.14078(18) 0.64411(19) 1.0602(2) 0.0368(6) Uani 1 1 d .
N8 N 0.2988(2) 0.6054(2) 1.0768(3) 0.0503(7) Uani 1 1 d .
C1 C 0.3386(2) 0.8600(2) 0.3284(2) 0.0344(6) Uani 1 1 d .
C2 C 0.2661(2) 0.8022(2) 0.3775(2) 0.0323(6) Uani 1 1 d .
C3 C 0.2977(2) 0.7780(3) 0.4652(3) 0.0471(8) Uani 1 1 d .
H3 H 0.3659 0.7919 0.4899 0.056 Uiso 1 1 calc R
C4 C 0.2300(3) 0.7341(3) 0.5158(3) 0.0514(9) Uani 1 1 d .
H4 H 0.2533 0.7193 0.5747 0.062 Uiso 1 1 calc R
C5 C 0.1270(2) 0.7109(2) 0.4815(2) 0.0329(6) Uani 1 1 d .
C6 C 0.0979(2) 0.7281(3) 0.3892(2) 0.0387(7) Uani 1 1 d .
H6 H 0.0314 0.7079 0.3603 0.046 Uiso 1 1 calc R
C7 C 0.1657(2) 0.7747(3) 0.3394(2) 0.0396(7) Uani 1 1 d .
H7 H 0.1433 0.7876 0.2791 0.048 Uiso 1 1 calc R
C8 C 0.0525(2) 0.6727(2) 0.5428(2) 0.0331(6) Uani 1 1 d .
C9 C -0.0417(2) 0.6192(3) 0.4977(3) 0.0408(7) Uani 1 1 d .
H9 H -0.0593 0.6078 0.4271 0.049 Uiso 1 1 calc R
C10 C -0.1088(2) 0.5832(3) 0.5563(3) 0.0444(8) Uani 1 1 d .
H10 H -0.1707 0.5473 0.5244 0.053 Uiso 1 1 calc R
C11 C -0.0855(2) 0.5996(2) 0.6617(3) 0.0411(7) Uani 1 1 d .
H11 H -0.1306 0.5736 0.7000 0.049 Uiso 1 1 calc R
C12 C 0.0064(2) 0.6556(2) 0.7099(2) 0.0340(6) Uani 1 1 d .
C13 C 0.0735(2) 0.6905(2) 0.6494(2) 0.0338(6) Uani 1 1 d .
H13 H 0.1349 0.7272 0.6816 0.041 Uiso 1 1 calc R
C14 C 0.0333(2) 0.6822(2) 0.8256(2) 0.0351(7) Uani 1 1 d .
C15 C 0.5323(2) 1.1686(2) 0.3155(2) 0.0334(6) Uani 1 1 d .
C16 C 0.5106(2) 1.2826(2) 0.3372(2) 0.0334(6) Uani 1 1 d .
C17 C 0.4237(2) 1.3253(3) 0.3858(3) 0.0440(8) Uani 1 1 d .
H17 H 0.3785 1.2849 0.4107 0.053 Uiso 1 1 calc R
C18 C 0.4055(3) 1.4285(3) 0.3967(3) 0.0538(9) Uani 1 1 d .
H18 H 0.3464 1.4566 0.4272 0.065 Uiso 1 1 calc R
C19 C 0.4731(3) 1.4908(3) 0.3633(3) 0.0508(9) Uani 1 1 d .
H19 H 0.4587 1.5600 0.3713 0.061 Uiso 1 1 calc R
C20 C 0.5631(2) 1.4513(2) 0.3174(2) 0.0358(7) Uani 1 1 d .
C21 C 0.5788(2) 1.3462(2) 0.3050(2) 0.0336(6) Uani 1 1 d .
H21 H 0.6374 1.3175 0.2738 0.040 Uiso 1 1 calc R
C22 C 0.6382(2) 1.5171(2) 0.2814(2) 0.0343(6) Uani 1 1 d .
C23 C 0.7302(3) 1.4782(3) 0.2414(3) 0.0532(10) Uani 1 1 d .
H23 H 0.7471 1.4125 0.2428 0.064 Uiso 1 1 calc R
C24 C 0.7969(2) 1.5342(3) 0.1997(3) 0.0467(8) Uani 1 1 d .
H24 H 0.8578 1.5061 0.1741 0.056 Uiso 1 1 calc R
C25 C 0.7741(2) 1.6314(2) 0.1956(2) 0.0296(6) Uani 1 1 d .
C26 C 0.6856(2) 1.6735(2) 0.2394(3) 0.0392(7) Uani 1 1 d .
H26 H 0.6703 1.7403 0.2399 0.047 Uiso 1 1 calc R
C27 C 0.6198(2) 1.6177(2) 0.2823(3) 0.0402(7) Uani 1 1 d .
H27 H 0.5616 1.6485 0.3125 0.048 Uiso 1 1 calc R
C28 C 0.8403(2) 1.6868(2) 0.1388(2) 0.0312(6) Uani 1 1 d .
C29 C 0.5996(2) 0.8564(2) 0.0959(2) 0.0372(7) Uani 1 1 d .
H29 H 0.6610 0.8506 0.1292 0.045 Uiso 1 1 calc R
C30 C 0.4462(2) 0.8913(2) 0.0684(2) 0.0375(7) Uani 1 1 d .
H30 H 0.3808 0.9143 0.0802 0.045 Uiso 1 1 calc R
C31 C 0.4838(2) 0.8481(3) -0.0272(3) 0.0427(7) Uani 1 1 d .
H31 H 0.4502 0.8361 -0.0925 0.051 Uiso 1 1 calc R
C32 C 0.6570(2) 0.7808(3) -0.0865(3) 0.0418(7) Uani 1 1 d .
H32A H 0.6238 0.7226 -0.1454 0.050 Uiso 1 1 calc R
H32B H 0.7098 0.7523 -0.0542 0.050 Uiso 1 1 calc R
C33 C 0.7063(2) 0.8627(2) -0.1280(2) 0.0375(7) Uani 1 1 d .
H33A H 0.6548 0.8875 -0.1654 0.045 Uiso 1 1 calc R
H33B H 0.7364 0.9231 -0.0693 0.045 Uiso 1 1 calc R
C34 C 0.7883(2) 0.8132(2) -0.2020(2) 0.0372(7) Uani 1 1 d .
H34A H 0.8421 0.7947 -0.1618 0.045 Uiso 1 1 calc R
H34B H 0.7588 0.7479 -0.2550 0.045 Uiso 1 1 calc R
C35 C 0.8353(2) 0.8834(3) -0.2574(3) 0.0429(7) Uani 1 1 d .
H35A H 0.8718 0.8402 -0.3162 0.052 Uiso 1 1 calc R
H35B H 0.7810 0.9136 -0.2860 0.052 Uiso 1 1 calc R
C36 C 0.8885(2) 1.0736(2) -0.1492(2) 0.0371(7) Uani 1 1 d .
H36 H 0.8274 1.1011 -0.1601 0.044 Uiso 1 1 calc R
C37 C 1.0425(2) 1.0602(2) -0.0970(3) 0.0379(7) Uani 1 1 d .
H37 H 1.1080 1.0779 -0.0647 0.045 Uiso 1 1 calc R
C38 C 1.0037(2) 0.9614(2) -0.1544(3) 0.0412(7) Uani 1 1 d .
H38 H 1.0368 0.8991 -0.1686 0.049 Uiso 1 1 calc R
C39 C 0.7425(2) 0.9670(2) 0.3395(2) 0.0371(7) Uani 1 1 d .
H39 H 0.7562 0.9967 0.2883 0.045 Uiso 1 1 calc R
C40 C 0.6636(2) 0.9084(3) 0.4474(2) 0.0412(7) Uani 1 1 d .
H40 H 0.6120 0.8903 0.4847 0.049 Uiso 1 1 calc R
C41 C 0.7635(2) 0.8943(3) 0.4591(3) 0.0455(8) Uani 1 1 d .
H41 H 0.7930 0.8647 0.5051 0.055 Uiso 1 1 calc R
C42 C 0.9214(2) 0.9231(3) 0.3658(3) 0.0490(8) Uani 1 1 d .
H42A H 0.9290 0.9297 0.2972 0.059 Uiso 1 1 calc R
H42B H 0.9401 0.8529 0.3608 0.059 Uiso 1 1 calc R
C43 C 0.9956(2) 1.0055(3) 0.4461(3) 0.0473(8) Uani 1 1 d .
H43A H 1.0628 1.0006 0.4180 0.057 Uiso 1 1 calc R
H43B H 0.9742 1.0756 0.4546 0.057 Uiso 1 1 calc R
C44 C 0.2368(2) 0.6652(2) 1.0445(3) 0.0438(8) Uani 1 1 d .
H44 H 0.2586 0.7150 1.0148 0.053 Uiso 1 1 calc R
C45 C 0.1419(3) 0.5671(3) 1.1055(3) 0.0475(8) Uani 1 1 d .
H45 H 0.0848 0.5367 1.1260 0.057 Uiso 1 1 calc R
C46 C 0.2392(3) 0.5427(3) 1.1155(3) 0.0569(9) Uani 1 1 d .
H46 H 0.2612 0.4927 1.1433 0.068 Uiso 1 1 calc R
C47 C 0.4100(3) 0.6069(3) 1.0696(4) 0.0733(14) Uani 1 1 d .
H47A H 0.4427 0.6327 1.1403 0.088 Uiso 1 1 calc R
H47B H 0.4313 0.6557 1.0345 0.088 Uiso 1 1 calc R
C48 C 0.4444(2) 0.4999(3) 1.0106(3) 0.0575(10) Uani 1 1 d .
H48A H 0.4047 0.4704 0.9436 0.069 Uiso 1 1 calc R
H48B H 0.4304 0.4537 1.0506 0.069 Uiso 1 1 calc R
O9 O 0.7526(2) 0.0851(3) 0.1110(3) 0.0886(11) Uani 1 1 d .
H9A H 0.7059 0.1000 0.1545 0.133 Uiso 1 1 d R
H9B H 0.7800 0.1425 0.1074 0.133 Uiso 1 1 d R

loop_
_atom_site_aniso_label
_atom_site_aniso_U_11
_atom_site_aniso_U_22
_atom_site_aniso_U_33
_atom_site_aniso_U_23
_atom_site_aniso_U_13
_atom_site_aniso_U_12
Zn1 0.02812(19) 0.0389(2) 0.0334(2) 0.01719(15) 0.00525(14) 0.00022(14)
Zn2 0.02933(19) 0.03279(19) 0.0388(2) 0.01714(15) 0.01070(14) 0.00576(14)
O1 0.0287(11) 0.0612(14) 0.0467(13) 0.0310(11) -0.0004(9) -0.0078(10)
O2 0.0375(12) 0.0849(18) 0.0605(15) 0.0535(14) 0.0015(11) -0.0032(12)
O3 0.0456(12) 0.0488(12) 0.0380(12) 0.0214(10) 0.0144(10) 0.0015(10)
O4 0.0482(13) 0.0525(13) 0.0404(12) 0.0222(11) 0.0080(10) -0.0013(11)
O5 0.0416(12) 0.0373(11) 0.0469(13) 0.0227(10) 0.0072(10) -0.0044(9)
O6 0.0453(13) 0.0415(12) 0.0552(14) 0.0236(11) 0.0156(11) 0.0027(10)
O7 0.0359(12) 0.0650(15) 0.0904(19) 0.0578(15) 0.0179(12) 0.0127(11)
O8 0.0337(11) 0.0477(12) 0.0554(14) 0.0307(11) 0.0187(10) 0.0107(9)
N1 0.0321(12) 0.0384(13) 0.0340(13) 0.0161(11) 0.0050(10) 0.0023(10)
N2 0.0321(13) 0.0449(14) 0.0312(13) 0.0139(11) 0.0059(10) 0.0052(11)
N3 0.0322(13) 0.0334(12) 0.0418(14) 0.0179(11) 0.0083(11) 0.0055(10)
N4 0.0325(13) 0.0347(13) 0.0395(14) 0.0151(11) 0.0047(11) 0.0006(10)
N5 0.0305(12) 0.0416(13) 0.0361(13) 0.0168(11) 0.0010(10) 0.0002(10)
N6 0.0306(13) 0.0529(15) 0.0338(13) 0.0157(12) -0.0006(11) 0.0023(11)
N7 0.0289(12) 0.0361(13) 0.0480(15) 0.0162(11) 0.0105(11) 0.0079(10)
N8 0.0289(13) 0.0463(16) 0.071(2) 0.0124(14) 0.0061(13) 0.0134(12)
C1 0.0342(15) 0.0366(15) 0.0337(15) 0.0139(13) 0.0041(12) 0.0006(12)
C2 0.0316(14) 0.0369(15) 0.0290(14) 0.0130(12) 0.0023(12) -0.0032(12)
C3 0.0326(16) 0.073(2) 0.0432(19) 0.0334(17) -0.0061(14) -0.0120(16)
C4 0.0388(17) 0.085(3) 0.0429(19) 0.0421(19) -0.0065(15) -0.0129(17)
C5 0.0333(15) 0.0336(14) 0.0308(15) 0.0106(12) 0.0049(12) -0.0032(12)
C6 0.0299(15) 0.0491(17) 0.0399(17) 0.0208(14) -0.0013(13) -0.0049(13)
C7 0.0331(15) 0.0545(19) 0.0376(16) 0.0255(15) -0.0016(13) -0.0030(14)
C8 0.0342(15) 0.0333(14) 0.0323(15) 0.0118(12) 0.0086(12) 0.0006(12)
C9 0.0350(16) 0.0485(18) 0.0360(16) 0.0117(14) 0.0058(13) -0.0035(14)
C10 0.0324(16) 0.0479(18) 0.0475(19) 0.0105(15) 0.0093(14) -0.0059(13)
C11 0.0419(17) 0.0371(16) 0.0457(18) 0.0147(14) 0.0199(14) 0.0002(13)
C12 0.0389(16) 0.0283(13) 0.0372(16) 0.0129(12) 0.0124(13) 0.0059(12)
C13 0.0367(15) 0.0306(14) 0.0349(15) 0.0120(12) 0.0086(12) 0.0018(12)
C14 0.0427(17) 0.0285(14) 0.0399(16) 0.0174(12) 0.0159(14) 0.0077(13)
C15 0.0351(15) 0.0396(15) 0.0289(14) 0.0177(12) -0.0015(12) -0.0053(12)
C16 0.0340(15) 0.0371(15) 0.0296(14) 0.0137(12) -0.0002(12) -0.0063(12)
C17 0.0361(16) 0.0441(17) 0.053(2) 0.0194(15) 0.0111(15) -0.0088(14)
C18 0.0373(17) 0.051(2) 0.075(3) 0.0204(18) 0.0269(17) 0.0056(15)
C19 0.0427(18) 0.0414(18) 0.073(2) 0.0243(17) 0.0222(17) 0.0054(14)
C20 0.0330(15) 0.0366(15) 0.0388(16) 0.0144(13) 0.0083(13) -0.0005(12)
C21 0.0331(15) 0.0353(15) 0.0342(15) 0.0148(12) 0.0052(12) -0.0012(12)
C22 0.0325(15) 0.0325(14) 0.0395(16) 0.0141(12) 0.0108(12) 0.0007(12)
C23 0.0418(18) 0.0406(17) 0.094(3) 0.0410(19) 0.0277(19) 0.0151(15)
C24 0.0340(16) 0.0424(17) 0.074(2) 0.0299(17) 0.0244(16) 0.0122(14)
C25 0.0267(13) 0.0290(13) 0.0328(15) 0.0105(11) 0.0047(11) -0.0006(11)
C26 0.0378(16) 0.0317(15) 0.0554(19) 0.0223(14) 0.0160(14) 0.0083(12)
C27 0.0356(16) 0.0363(15) 0.0531(19) 0.0183(14) 0.0191(14) 0.0095(13)
C28 0.0268(14) 0.0341(14) 0.0349(15) 0.0147(12) 0.0045(12) 0.0006(11)
C29 0.0295(15) 0.0481(17) 0.0374(16) 0.0192(14) 0.0024(13) 0.0034(13)
C30 0.0287(14) 0.0455(17) 0.0403(17) 0.0169(14) 0.0047(13) 0.0054(13)
C31 0.0355(16) 0.0563(19) 0.0383(17) 0.0193(15) -0.0007(14) 0.0040(14)
C32 0.0431(17) 0.0456(17) 0.0373(17) 0.0137(14) 0.0118(14) 0.0084(14)
C33 0.0337(15) 0.0399(16) 0.0386(16) 0.0126(13) 0.0041(13) 0.0055(12)
C34 0.0334(15) 0.0356(15) 0.0392(16) 0.0088(13) 0.0045(13) 0.0000(12)
C35 0.0410(17) 0.0470(18) 0.0372(17) 0.0106(14) 0.0054(14) -0.0024(14)
C36 0.0317(15) 0.0415(16) 0.0440(17) 0.0212(14) 0.0071(13) 0.0079(13)
C37 0.0284(14) 0.0381(16) 0.0500(18) 0.0188(14) -0.0005(13) 0.0039(12)
C38 0.0360(16) 0.0375(16) 0.0539(19) 0.0195(14) 0.0053(14) 0.0098(13)
C39 0.0275(14) 0.0499(17) 0.0380(16) 0.0214(14) 0.0007(12) -0.0027(13)
C40 0.0396(17) 0.0530(18) 0.0336(16) 0.0186(14) 0.0047(13) -0.0006(14)
C41 0.0434(18) 0.060(2) 0.0385(17) 0.0255(16) -0.0032(14) 0.0027(15)
C42 0.0318(16) 0.070(2) 0.0393(18) 0.0117(17) 0.0006(14) 0.0075(16)
C43 0.0307(16) 0.068(2) 0.0431(18) 0.0199(16) 0.0019(14) 0.0027(15)
C44 0.0324(16) 0.0374(16) 0.062(2) 0.0159(15) 0.0155(15) 0.0070(13)
C45 0.0420(18) 0.0462(18) 0.064(2) 0.0283(17) 0.0160(16) 0.0121(14)
C46 0.053(2) 0.056(2) 0.074(3) 0.035(2) 0.0087(19) 0.0216(17)
C47 0.0294(18) 0.060(2) 0.112(4) 0.005(2) 0.008(2) 0.0142(16)
C48 0.0331(18) 0.055(2) 0.077(3) 0.0112(19) 0.0051(17) 0.0137(15)
O9 0.0587(18) 0.075(2) 0.113(3) 0.0070(19) 0.0298(18) -0.0043(15)

loop_
_atom_type_symbol
_atom_type_description
_atom_type_scat_dispersion_real
_atom_type_scat_dispersion_imag
_atom_type_scat_source
C C 0.0033 0.0016 'International Tables Vol C Tables 4.2.6.8 and 6.1.1.4'
H H 0.0000 0.0000 'International Tables Vol C Tables 4.2.6.8 and 6.1.1.4'
N N 0.0061 0.0033 'International Tables Vol C Tables 4.2.6.8 and 6.1.1.4'
O O 0.0106 0.0060 'International Tables Vol C Tables 4.2.6.8 and 6.1.1.4'
Zn Zn 0.2839 1.4301 'International Tables Vol C Tables 4.2.6.8 and 6.1.1.4'

loop_
_geom_angle_atom_site_label_1
_geom_angle_atom_site_label_2
_geom_angle_atom_site_label_3
_geom_angle
_geom_angle_site_symmetry_1
_geom_angle_site_symmetry_3
O1 Zn1 O5 111.68(9) . .
O1 Zn1 N1 112.59(10) . .
O5 Zn1 N1 113.09(9) . .
O1 Zn1 N5 96.98(9) . .
O5 Zn1 N5 113.74(9) . .
N1 Zn1 N5 107.68(10) . .
O8 Zn2 O3 111.95(9) 1_446 .
O8 Zn2 N3 111.08(9) 1_446 2_676
O3 Zn2 N3 113.03(10) . 2_676
O8 Zn2 N7 94.90(9) 1_446 .
O3 Zn2 N7 112.99(10) . .
N3 Zn2 N7 111.59(10) 2_676 .
C1 O1 Zn1 111.66(19) . .
C14 O3 Zn2 109.8(2) . .
C15 O5 Zn1 108.53(19) . .
C28 O8 Zn2 118.95(18) . 1_664
C29 N1 C30 105.6(2) . .
C29 N1 Zn1 125.8(2) . .
C30 N1 Zn1 128.2(2) . .
C29 N2 C31 107.1(2) . .
C29 N2 C32 124.8(3) . .
C31 N2 C32 128.0(3) . .
C36 N3 C37 105.9(2) . .
C36 N3 Zn2 125.8(2) . 2_676
C37 N3 Zn2 127.9(2) . 2_676
C36 N4 C38 107.3(2) . .
C36 N4 C35 126.4(3) . .
C38 N4 C35 126.3(3) . .
C39 N5 C40 105.9(3) . .
C39 N5 Zn1 128.5(2) . .
C40 N5 Zn1 124.3(2) . .
C39 N6 C41 106.8(2) . .
C39 N6 C42 125.5(3) . .
C41 N6 C42 127.3(3) . .
C44 N7 C45 105.9(3) . .
C44 N7 Zn2 129.7(2) . .
C45 N7 Zn2 124.4(2) . .
C44 N8 C46 107.2(3) . .
C44 N8 C47 125.7(3) . .
C46 N8 C47 127.1(3) . .
O2 C1 O1 123.1(3) . .
O2 C1 C2 120.3(3) . .
O1 C1 C2 116.6(3) . .
C7 C2 C3 117.8(3) . .
C7 C2 C1 121.5(3) . .
C3 C2 C1 120.7(3) . .
C4 C3 C2 121.0(3) . .
C4 C3 H3 119.5 . .
C2 C3 H3 119.5 . .
C3 C4 C5 121.8(3) . .
C3 C4 H4 119.1 . .
C5 C4 H4 119.1 . .
C6 C5 C4 116.6(3) . .
C6 C5 C8 122.2(3) . .
C4 C5 C8 121.2(3) . .
C7 C6 C5 121.5(3) . .
C7 C6 H6 119.3 . .
C5 C6 H6 119.3 . .
C2 C7 C6 121.1(3) . .
C2 C7 H7 119.5 . .
C6 C7 H7 119.5 . .
C13 C8 C9 117.0(3) . .
C13 C8 C5 120.7(3) . .
C9 C8 C5 122.3(3) . .
C10 C9 C8 121.0(3) . .
C10 C9 H9 119.5 . .
C8 C9 H9 119.5 . .
C9 C10 C11 121.1(3) . .
C9 C10 H10 119.5 . .
C11 C10 H10 119.5 . .
C10 C11 C12 119.2(3) . .
C10 C11 H11 120.4 . .
C12 C11 H11 120.4 . .
C13 C12 C11 118.9(3) . .
C13 C12 C14 119.2(3) . .
C11 C12 C14 121.9(3) . .
C8 C13 C12 122.7(3) . .
C8 C13 H13 118.6 . .
C12 C13 H13 118.6 . .
O4 C14 O3 123.2(3) . .
O4 C14 C12 119.6(2) . .
O3 C14 C12 117.2(3) . .
O6 C15 O5 123.5(3) . .
O6 C15 C16 119.4(2) . .
O5 C15 C16 117.1(3) . .
C21 C16 C17 119.1(3) . .
C21 C16 C15 118.4(3) . .
C17 C16 C15 122.4(3) . .
C18 C17 C16 119.1(3) . .
C18 C17 H17 120.5 . .
C16 C17 H17 120.5 . .
C19 C18 C17 121.4(3) . .
C19 C18 H18 119.3 . .
C17 C18 H18 119.3 . .
C18 C19 C20 120.8(3) . .
C18 C19 H19 119.6 . .
C20 C19 H19 119.6 . .
C21 C20 C19 116.8(3) . .
C21 C20 C22 121.1(3) . .
C19 C20 C22 122.1(3) . .
C16 C21 C20 122.7(3) . .
C16 C21 H21 118.7 . .
C20 C21 H21 118.7 . .
C27 C22 C23 116.3(3) . .
C27 C22 C20 122.5(3) . .
C23 C22 C20 121.2(3) . .
C24 C23 C22 122.2(3) . .
C24 C23 H23 118.9 . .
C22 C23 H23 118.9 . .
C25 C24 C23 120.4(3) . .
C25 C24 H24 119.8 . .
C23 C24 H24 119.8 . .
C24 C25 C26 118.3(3) . .
C24 C25 C28 120.6(2) . .
C26 C25 C28 121.0(2) . .
C25 C26 C27 120.9(3) . .
C25 C26 H26 119.5 . .
C27 C26 H26 119.5 . .
C26 C27 C22 121.7(3) . .
C26 C27 H27 119.1 . .
C22 C27 H27 119.1 . .
O7 C28 O8 124.4(3) . .
O7 C28 C25 119.6(2) . .
O8 C28 C25 116.0(2) . .
N1 C29 N2 111.3(3) . .
N1 C29 H29 124.4 . .
N2 C29 H29 124.4 . .
C31 C30 N1 109.7(3) . .
C31 C30 H30 125.1 . .
N1 C30 H30 125.1 . .
C30 C31 N2 106.2(3) . .
C30 C31 H31 126.9 . .
N2 C31 H31 126.9 . .
N2 C32 C33 112.6(3) . .
N2 C32 H32A 109.1 . .
C33 C32 H32A 109.1 . .
N2 C32 H32B 109.1 . .
C33 C32 H32B 109.1 . .
H32A C32 H32B 107.8 . .
C34 C33 C32 109.7(2) . .
C34 C33 H33A 109.7 . .
C32 C33 H33A 109.7 . .
C34 C33 H33B 109.7 . .
C32 C33 H33B 109.7 . .
H33A C33 H33B 108.2 . .
C35 C34 C33 114.6(3) . .
C35 C34 H34A 108.6 . .
C33 C34 H34A 108.6 . .
C35 C34 H34B 108.6 . .
C33 C34 H34B 108.6 . .
H34A C34 H34B 107.6 . .
N4 C35 C34 113.3(3) . .
N4 C35 H35A 108.9 . .
C34 C35 H35A 108.9 . .
N4 C35 H35B 108.9 . .
C34 C35 H35B 108.9 . .
H35A C35 H35B 107.7 . .
N3 C36 N4 110.9(3) . .
N3 C36 H36 124.6 . .
N4 C36 H36 124.6 . .
C38 C37 N3 109.3(3) . .
C38 C37 H37 125.4 . .
N3 C37 H37 125.4 . .
C37 C38 N4 106.7(3) . .
C37 C38 H38 126.7 . .
N4 C38 H38 126.7 . .
N5 C39 N6 111.3(3) . .
N5 C39 H39 124.3 . .
N6 C39 H39 124.3 . .
C41 C40 N5 108.9(3) . .
C41 C40 H40 125.5 . .
N5 C40 H40 125.5 . .
C40 C41 N6 107.1(3) . .
C40 C41 H41 126.5 . .
N6 C41 H41 126.5 . .
N6 C42 C43 114.7(3) . .
N6 C42 H42A 108.6 . .
C43 C42 H42A 108.6 . .
N6 C42 H42B 108.6 . .
C43 C42 H42B 108.6 . .
H42A C42 H42B 107.6 . .
C43 C43 C42 114.9(4) 2_776 .
C43 C43 H43A 108.6 2_776 .
C42 C43 H43A 108.6 . .
C43 C43 H43B 108.6 2_776 .
C42 C43 H43B 108.6 . .
H43A C43 H43B 107.5 . .
N7 C44 N8 111.1(3) . .
N7 C44 H44 124.4 . .
N8 C44 H44 124.4 . .
C46 C45 N7 109.1(3) . .
C46 C45 H45 125.5 . .
N7 C45 H45 125.5 . .
C45 C46 N8 106.7(3) . .
C45 C46 H46 126.7 . .
N8 C46 H46 126.7 . .
N8 C47 C48 112.4(3) . .
N8 C47 H47A 109.1 . .
C48 C47 H47A 109.1 . .
N8 C47 H47B 109.1 . .
C48 C47 H47B 109.1 . .
H47A C47 H47B 107.9 . .
C47 C48 C48 114.1(4) . 2_667
C47 C48 H48A 108.7 . .
C48 C48 H48A 108.7 2_667 .
C47 C48 H48B 108.7 . .
C48 C48 H48B 108.7 2_667 .
H48A C48 H48B 107.6 . .
H9A O9 H9B 108.8 . .

loop_
_geom_bond_atom_site_label_1
_geom_bond_atom_site_label_2
_geom_bond_distance
_geom_bond_site_symmetry_2
Zn1 O1 1.967(2) .
Zn1 O5 1.986(2) .
Zn1 N1 2.018(2) .
Zn1 N5 2.035(2) .
Zn2 O8 1.962(2) 1_446
Zn2 O3 1.982(2) .
Zn2 N3 2.008(2) 2_676
Zn2 N7 2.016(2) .
O1 C1 1.275(3) .
O2 C1 1.232(4) .
O3 C14 1.282(3) .
O4 C14 1.238(4) .
O5 C15 1.282(3) .
O6 C15 1.234(4) .
O7 C28 1.231(3) .
O8 C28 1.271(3) .
O8 Zn2 1.962(2) 1_664
N1 C29 1.319(4) .
N1 C30 1.370(4) .
N2 C29 1.337(4) .
N2 C31 1.373(4) .
N2 C32 1.465(4) .
N3 C36 1.321(4) .
N3 C37 1.377(4) .
N3 Zn2 2.008(2) 2_676
N4 C36 1.342(4) .
N4 C38 1.370(4) .
N4 C35 1.472(4) .
N5 C39 1.320(4) .
N5 C40 1.375(4) .
N6 C39 1.339(4) .
N6 C41 1.370(4) .
N6 C42 1.470(4) .
N7 C44 1.318(4) .
N7 C45 1.373(4) .
N8 C44 1.339(4) .
N8 C46 1.363(5) .
N8 C47 1.466(4) .
C1 C2 1.506(4) .
C2 C7 1.380(4) .
C2 C3 1.388(4) .
C3 C4 1.368(4) .
C3 H3 0.9300 .
C4 C5 1.396(4) .
C4 H4 0.9300 .
C5 C6 1.388(4) .
C5 C8 1.486(4) .
C6 C7 1.382(4) .
C6 H6 0.9300 .
C7 H7 0.9300 .
C8 C13 1.390(4) .
C8 C9 1.399(4) .
C9 C10 1.382(4) .
C9 H9 0.9300 .
C10 C11 1.383(5) .
C10 H10 0.9300 .
C11 C12 1.397(4) .
C11 H11 0.9300 .
C12 C13 1.390(4) .
C12 C14 1.501(4) .
C13 H13 0.9300 .
C15 C16 1.506(4) .
C16 C21 1.387(4) .
C16 C17 1.391(4) .
C17 C18 1.380(5) .
C17 H17 0.9300 .
C18 C19 1.379(4) .
C18 H18 0.9300 .
C19 C20 1.402(4) .
C19 H19 0.9300 .
C20 C21 1.393(4) .
C20 C22 1.492(4) .
C21 H21 0.9300 .
C22 C27 1.384(4) .
C22 C23 1.397(4) .
C23 C24 1.381(4) .
C23 H23 0.9300 .
C24 C25 1.377(4) .
C24 H24 0.9300 .
C25 C26 1.383(4) .
C25 C28 1.508(4) .
C26 C27 1.383(4) .
C26 H26 0.9300 .
C27 H27 0.9300 .
C29 H29 0.9300 .
C30 C31 1.346(5) .
C30 H30 0.9300 .
C31 H31 0.9300 .
C32 C33 1.522(4) .
C32 H32A 0.9700 .
C32 H32B 0.9700 .
C33 C34 1.519(4) .
C33 H33A 0.9700 .
C33 H33B 0.9700 .
C34 C35 1.514(4) .
C34 H34A 0.9700 .
C34 H34B 0.9700 .
C35 H35A 0.9700 .
C35 H35B 0.9700 .
C36 H36 0.9300 .
C37 C38 1.345(4) .
C37 H37 0.9300 .
C38 H38 0.9300 .
C39 H39 0.9300 .
C40 C41 1.347(4) .
C40 H40 0.9300 .
C41 H41 0.9300 .
C42 C43 1.524(5) .
C42 H42A 0.9700 .
C42 H42B 0.9700 .
C43 C43 1.513(7) 2_776
C43 H43A 0.9700 .
C43 H43B 0.9700 .
C44 H44 0.9300 .
C45 C46 1.351(5) .
C45 H45 0.9300 .
C46 H46 0.9300 .
C47 C48 1.490(5) .
C47 H47A 0.9700 .
C47 H47B 0.9700 .
C48 C48 1.497(6) 2_667
C48 H48A 0.9700 .
C48 H48B 0.9700 .
O9 H9A 0.8501 .
O9 H9B 0.8500 .

loop_
_geom_hbond_atom_site_label_D
_geom_hbond_atom_site_label_H
_geom_hbond_atom_site_label_A
_geom_hbond_distance_DH
_geom_hbond_distance_HA
_geom_hbond_distance_DA
_geom_hbond_angle_DHA
_geom_hbond_site_symmetry_A
_geom_hbond_publ_flag
O9 H9B O4 0.85 2.05 2.861(4) 159.4 2_666 y
O9 H9A O6 0.85 1.98 2.828(4) 173.6 1_545 y

loop_
_geom_torsion_atom_site_label_1
_geom_torsion_atom_site_label_2
_geom_torsion_atom_site_label_3
_geom_torsion_atom_site_label_4
_geom_torsion
_geom_torsion_site_symmetry_1
_geom_torsion_site_symmetry_4
O5 Zn1 O1 C1 67.5(2) . .
N1 Zn1 O1 C1 -61.0(2) . .
N5 Zn1 O1 C1 -173.5(2) . .
O8 Zn2 O3 C14 -169.48(18) 1_446 .
N3 Zn2 O3 C14 64.2(2) 2_676 .
N7 Zn2 O3 C14 -63.8(2) . .
O1 Zn1 O5 C15 171.95(18) . .
N1 Zn1 O5 C15 -59.8(2) . .
N5 Zn1 O5 C15 63.4(2) . .
O1 Zn1 N1 C29 -108.7(2) . .
O5 Zn1 N1 C29 123.5(2) . .
N5 Zn1 N1 C29 -3.0(3) . .
O1 Zn1 N1 C30 79.0(3) . .
O5 Zn1 N1 C30 -48.8(3) . .
N5 Zn1 N1 C30 -175.3(2) . .
O1 Zn1 N5 C39 156.9(3) . .
O5 Zn1 N5 C39 -85.7(3) . .
N1 Zn1 N5 C39 40.5(3) . .
O1 Zn1 N5 C40 -8.0(3) . .
O5 Zn1 N5 C40 109.4(2) . .
N1 Zn1 N5 C40 -124.4(2) . .
O8 Zn2 N7 C44 -165.7(3) 1_446 .
O3 Zn2 N7 C44 78.0(3) . .
N3 Zn2 N7 C44 -50.7(3) 2_676 .
O8 Zn2 N7 C45 12.1(3) 1_446 .
O3 Zn2 N7 C45 -104.3(3) . .
N3 Zn2 N7 C45 127.0(3) 2_676 .
Zn1 O1 C1 O2 3.9(4) . .
Zn1 O1 C1 C2 -174.26(19) . .
O2 C1 C2 C7 5.4(5) . .
O1 C1 C2 C7 -176.4(3) . .
O2 C1 C2 C3 -172.5(3) . .
O1 C1 C2 C3 5.6(4) . .
C7 C2 C3 C4 -3.8(5) . .
C1 C2 C3 C4 174.2(3) . .
C2 C3 C4 C5 0.5(6) . .
C3 C4 C5 C6 4.1(5) . .
C3 C4 C5 C8 -174.2(3) . .
C4 C5 C6 C7 -5.6(5) . .
C8 C5 C6 C7 172.7(3) . .
C3 C2 C7 C6 2.4(5) . .
C1 C2 C7 C6 -175.6(3) . .
C5 C6 C7 C2 2.4(5) . .
C6 C5 C8 C13 -157.5(3) . .
C4 C5 C8 C13 20.7(4) . .
C6 C5 C8 C9 21.5(4) . .
C4 C5 C8 C9 -160.3(3) . .
C13 C8 C9 C10 -1.9(5) . .
C5 C8 C9 C10 179.0(3) . .
C8 C9 C10 C11 0.6(5) . .
C9 C10 C11 C12 1.5(5) . .
C10 C11 C12 C13 -2.0(4) . .
C10 C11 C12 C14 176.0(3) . .
C9 C8 C13 C12 1.4(4) . .
C5 C8 C13 C12 -179.6(3) . .
C11 C12 C13 C8 0.6(4) . .
C14 C12 C13 C8 -177.5(3) . .
Zn2 O3 C14 O4 3.7(3) . .
Zn2 O3 C14 C12 -175.28(19) . .
C13 C12 C14 O4 -4.5(4) . .
C11 C12 C14 O4 177.5(3) . .
C13 C12 C14 O3 174.5(3) . .
C11 C12 C14 O3 -3.5(4) . .
Zn1 O5 C15 O6 -1.4(4) . .
Zn1 O5 C15 C16 177.80(19) . .
O6 C15 C16 C21 -1.5(4) . .
O5 C15 C16 C21 179.2(3) . .
O6 C15 C16 C17 177.0(3) . .
O5 C15 C16 C17 -2.3(4) . .
C21 C16 C17 C18 2.7(5) . .
C15 C16 C17 C18 -175.7(3) . .
C16 C17 C18 C19 -2.0(6) . .
C17 C18 C19 C20 -0.3(6) . .
C18 C19 C20 C21 1.8(5) . .
C18 C19 C20 C22 -179.4(3) . .
C17 C16 C21 C20 -1.3(5) . .
C15 C16 C21 C20 177.3(3) . .
C19 C20 C21 C16 -1.0(5) . .
C22 C20 C21 C16 -179.8(3) . .
C21 C20 C22 C27 172.9(3) . .
C19 C20 C22 C27 -5.8(5) . .
C21 C20 C22 C23 -4.9(5) . .
C19 C20 C22 C23 176.4(4) . .
C27 C22 C23 C24 -3.3(6) . .
C20 C22 C23 C24 174.6(3) . .
C22 C23 C24 C25 -0.4(6) . .
C23 C24 C25 C26 3.4(5) . .
C23 C24 C25 C28 -172.7(3) . .
C24 C25 C26 C27 -2.5(5) . .
C28 C25 C26 C27 173.6(3) . .
C25 C26 C27 C22 -1.4(5) . .
C23 C22 C27 C26 4.2(5) . .
C20 C22 C27 C26 -173.7(3) . .
Zn2 O8 C28 O7 -4.0(4) 1_664 .
Zn2 O8 C28 C25 174.83(18) 1_664 .
C24 C25 C28 O7 164.4(3) . .
C26 C25 C28 O7 -11.6(4) . .
C24 C25 C28 O8 -14.5(4) . .
C26 C25 C28 O8 169.5(3) . .
C30 N1 C29 N2 -0.7(3) . .
Zn1 N1 C29 N2 -174.47(19) . .
C31 N2 C29 N1 0.9(3) . .
C32 N2 C29 N1 177.8(3) . .
C29 N1 C30 C31 0.3(3) . .
Zn1 N1 C30 C31 173.8(2) . .
N1 C30 C31 N2 0.3(4) . .
C29 N2 C31 C30 -0.7(3) . .
C32 N2 C31 C30 -177.5(3) . .
C29 N2 C32 C33 -99.2(3) . .
C31 N2 C32 C33 77.0(4) . .
N2 C32 C33 C34 176.1(3) . .
C32 C33 C34 C35 173.9(3) . .
C36 N4 C35 C34 -107.0(3) . .
C38 N4 C35 C34 76.3(4) . .
C33 C34 C35 N4 74.3(3) . .
C37 N3 C36 N4 -0.2(3) . .
Zn2 N3 C36 N4 174.02(19) 2_676 .
C38 N4 C36 N3 0.4(3) . .
C35 N4 C36 N3 -176.9(3) . .
C36 N3 C37 C38 -0.1(3) . .
Zn2 N3 C37 C38 -174.1(2) 2_676 .
N3 C37 C38 N4 0.3(4) . .
C36 N4 C38 C37 -0.4(3) . .
C35 N4 C38 C37 176.8(3) . .
C40 N5 C39 N6 0.3(3) . .
Zn1 N5 C39 N6 -166.8(2) . .
C41 N6 C39 N5 -0.1(4) . .
C42 N6 C39 N5 172.7(3) . .
C39 N5 C40 C41 -0.4(4) . .
Zn1 N5 C40 C41 167.4(2) . .
N5 C40 C41 N6 0.3(4) . .
C39 N6 C41 C40 -0.1(4) . .
C42 N6 C41 C40 -172.8(3) . .
C39 N6 C42 C43 107.5(4) . .
C41 N6 C42 C43 -81.1(4) . .
N6 C42 C43 C43 67.1(5) . 2_776
C45 N7 C44 N8 0.3(4) . .
Zn2 N7 C44 N8 178.4(2) . .
C46 N8 C44 N7 -0.1(4) . .
C47 N8 C44 N7 178.9(3) . .
C44 N7 C45 C46 -0.4(4) . .
Zn2 N7 C45 C46 -178.6(3) . .
N7 C45 C46 N8 0.4(4) . .
C44 N8 C46 C45 -0.2(4) . .
C47 N8 C46 C45 -179.2(4) . .
C44 N8 C47 C48 -123.9(4) . .
C46 N8 C47 C48 54.9(6) . .
N8 C47 C48 C48 172.7(5) . 2_667
